data_2218067
loop_
_publ_author_name
'Yusof, M. Sukeri M.'
'Ayob, Noor Adila C.'
'Kadir, Maisara A.'
'Yamin, Bohari M.'

_publ_section_title
;
 1,2-Bis[<i>N</i>'-(2,2-dimethylpropionyl)thioureido]cyclohexane
;
_journal_coeditor_code BT2701
_journal_issue 5
_journal_name_full 'Acta Crystallographica Section E'
_journal_page_first o937
_journal_paper_doi 10.1107/S1600536808011495
_journal_volume 64
_journal_year 2008
_chemical_formula_iupac 'C18 H32 N4 O2 S2'
_chemical_formula_moiety 'C18 H32 N4 O2 S2'
_chemical_formula_sum 'C18 H32 N4 O2 S2'
_chemical_formula_weight 400.60
_chemical_name_systematic
;
1,2-Bis[<i>N</i>'-(2,2-dimethylpropionyl)thioureido]cyclohexane
;
_space_group_IT_number 14
_symmetry_cell_setting monoclinic
_symmetry_space_group_name_Hall '-P 2ybc'
_symmetry_space_group_name_H-M 'P 1 21/c 1'
_atom_sites_solution_hydrogens geom
_atom_sites_solution_primary direct
_atom_sites_solution_secondary difmap
_audit_creation_method SHELXL-97
_cell_angle_alpha 90.00
_cell_angle_beta 96.112(4)
_cell_angle_gamma 90.00
_cell_formula_units_Z 4
_cell_length_a 10.960(2)
_cell_length_b 19.065(4)
_cell_length_c 10.378(2)
_cell_measurement_reflns_used 982
_cell_measurement_temperature 298(2)
_cell_measurement_theta_max 25.00
_cell_measurement_theta_min 1.87
_cell_volume 2156.2(7)
_computing_cell_refinement 'SAINT (Bruker, 2000)'
_computing_data_collection 'SMART (Bruker, 2000)'
_computing_data_reduction 'SAINT (Bruker, 2000)'
_computing_molecular_graphics 'SHELXTL (Sheldrick, 2008)'
_computing_publication_material
;
SHELXTL (Sheldrick, 2008), PARST (Nardelli, 1995) and PLATON
(Spek, 2003)
;
_computing_structure_refinement 'SHELXL97 (Sheldrick, 2008)'
_computing_structure_solution 'SHELXS97 (Sheldrick, 2008)'
_diffrn_ambient_temperature 298(2)
_diffrn_detector_area_resol_mean 83.66
_diffrn_measured_fraction_theta_full 0.996
_diffrn_measured_fraction_theta_max 0.996
_diffrn_measurement_device_type
;
Bruker SMART APEX CCD area-detector
;
_diffrn_measurement_method \w
_diffrn_radiation_monochromator graphite
_diffrn_radiation_source 'fine-focus sealed tube'
_diffrn_radiation_type MoK\a
_diffrn_radiation_wavelength 0.71073
_diffrn_reflns_av_R_equivalents 0.0260
_diffrn_reflns_av_sigmaI/netI 0.0342
_diffrn_reflns_limit_h_max 13
_diffrn_reflns_limit_h_min -9
_diffrn_reflns_limit_k_max 22
_diffrn_reflns_limit_k_min -22
_diffrn_reflns_limit_l_max 11
_diffrn_reflns_limit_l_min -12
_diffrn_reflns_number 10928
_diffrn_reflns_theta_full 25.00
_diffrn_reflns_theta_max 25.00
_diffrn_reflns_theta_min 1.87
_exptl_absorpt_coefficient_mu 0.266
_exptl_absorpt_correction_T_max 0.9080
_exptl_absorpt_correction_T_min 0.8829
_exptl_absorpt_correction_type multi-scan
_exptl_absorpt_process_details '(SADABS; Bruker, 2000)'
_exptl_crystal_colour colourless
_exptl_crystal_density_diffrn 1.234
_exptl_crystal_density_method 'not measured'
_exptl_crystal_description block
_exptl_crystal_F_000 864
_exptl_crystal_size_max 0.48
_exptl_crystal_size_mid 0.41
_exptl_crystal_size_min 0.37
_refine_diff_density_max 0.301
_refine_diff_density_min -0.224
_refine_ls_extinction_method none
_refine_ls_goodness_of_fit_ref 1.072
_refine_ls_hydrogen_treatment constr
_refine_ls_matrix_type full
_refine_ls_number_parameters 241
_refine_ls_number_reflns 3779
_refine_ls_number_restraints 0
_refine_ls_restrained_S_all 1.072
_refine_ls_R_factor_all 0.0644
_refine_ls_R_factor_gt 0.0443
_refine_ls_shift/su_max 0.001
_refine_ls_shift/su_max_lt 0.001
_refine_ls_shift/su_mean 0.000
_refine_ls_structure_factor_coef Fsqd
_refine_ls_weighting_details 'calc w=1/[\s^2^(Fo^2^)+(0.0662P)^2^+0.3145P] where P=(Fo^2^+2Fc^2^)/3'
_refine_ls_weighting_scheme calc
_refine_ls_wR_factor_gt 0.1135
_refine_ls_wR_factor_ref 0.1237
_reflns_number_gt 2828
_reflns_number_total 3779
_reflns_threshold_expression I>2\s(I)
_cod_data_source_file bt2701.cif
_cod_data_source_block I
_cod_depositor_comments
;
The following automatic conversions were performed:
'_symmetry_cell_setting' value 'Monoclinic' changed to 'monoclinic'
according to '/home/saulius/struct/CIF-dictionaries/cif_core.dic'
dictionary named 'cif_core.dic' version 2.4.1 from 2010-06-29.

Automatic conversion script
Id: cif_fix_enum 1527 2010-12-29 10:47:43Z saulius 

The following automatic conversions were performed:

'_symmetry_cell_setting' value 'Monoclinic' changed to 'monoclinic'
according to /home/saulius/struct/CIF-dictionaries/cif_core.dic
dictionary named 'cif_core.dic' version 2.4.1 from 2010-06-29.

Automatic conversion script
Id: cif_fix_values 1715 2011-07-08 13:25:40Z adriana 
;
_cod_original_cell_volume 2156.1(8)
_cod_original_sg_symbol_H-M 'P 21/c'
_cod_database_code 2218067
_cod_database_fobs_code 2218067

loop_
_symmetry_equiv_pos_as_xyz
'x, y, z'
'-x, y+1/2, -z+1/2'
'-x, -y, -z'
'x, -y-1/2, z-1/2'

loop_
_atom_site_type_symbol
_atom_site_label
_atom_site_fract_x
_atom_site_fract_y
_atom_site_fract_z
_atom_site_U_iso_or_equiv
_atom_site_adp_type
_atom_site_calc_flag
_atom_site_refinement_flags
_atom_site_occupancy
S S1 0.12804(6) 0.05301(3) -0.07986(6) 0.0544(2) Uani d . 1
S S2 0.03271(6) 0.10826(4) 0.56450(6) 0.0689(2) Uani d . 1
O O1 0.26724(16) -0.05371(8) 0.29928(15) 0.0566(4) Uani d . 1
O O2 -0.21983(13) 0.10785(8) 0.19001(14) 0.0464(4) Uani d . 1
N N1 0.20717(16) -0.04742(8) 0.08323(17) 0.0424(4) Uani d . 1
H H1 0.1996 -0.0721 0.0135 0.051 Uiso calc R 1
N N2 0.18658(16) 0.06134(8) 0.17475(17) 0.0426(4) Uani d . 1
H H2 0.2023 0.0397 0.2473 0.051 Uiso calc R 1
N N3 0.00442(15) 0.13012(9) 0.31031(18) 0.0435(4) Uani d . 1
H H3 -0.0426 0.1273 0.2387 0.052 Uiso calc R 1
N N4 -0.15887(16) 0.08040(10) 0.39865(18) 0.0481(5) Uani d . 1
H H4 -0.1840 0.0617 0.4664 0.058 Uiso calc R 1
C C1 0.1676(3) -0.19515(13) 0.0914(3) 0.0723(8) Uani d . 1
H H1A 0.1771 -0.2452 0.0940 0.108 Uiso calc R 1
H H1B 0.1685 -0.1790 0.0039 0.108 Uiso calc R 1
H H1C 0.0910 -0.1827 0.1222 0.108 Uiso calc R 1
C C2 0.2729(2) -0.16111(11) 0.1774(2) 0.0468(5) Uani d . 1
C C3 0.24848(19) -0.08288(11) 0.1939(2) 0.0415(5) Uani d . 1
C C4 0.17546(18) 0.02355(11) 0.0674(2) 0.0396(5) Uani d . 1
C C5 0.17396(18) 0.13730(10) 0.1781(2) 0.0391(5) Uani d . 1
H H5 0.1138 0.1516 0.1063 0.047 Uiso calc R 1
C C6 0.2965(2) 0.17181(11) 0.1603(2) 0.0462(5) Uani d . 1
H H6A 0.3591 0.1529 0.2239 0.055 Uiso calc R 1
H H6B 0.3190 0.1603 0.0749 0.055 Uiso calc R 1
C C7 0.2932(2) 0.25092(11) 0.1746(2) 0.0523(6) Uani d . 1
H H7A 0.3743 0.2701 0.1682 0.063 Uiso calc R 1
H H7B 0.2375 0.2708 0.1053 0.063 Uiso calc R 1
C C8 0.2512(2) 0.27047(12) 0.3043(2) 0.0564(6) Uani d . 1
H H8A 0.3100 0.2534 0.3736 0.068 Uiso calc R 1
H H8B 0.2469 0.3211 0.3115 0.068 Uiso calc R 1
C C9 0.1265(2) 0.23904(11) 0.3176(2) 0.0480(6) Uani d . 1
H H9A 0.0671 0.2586 0.2513 0.058 Uiso calc R 1
H H9B 0.1014 0.2516 0.4014 0.058 Uiso calc R 1
C C10 0.12704(18) 0.15951(10) 0.3048(2) 0.0396(5) Uani d . 1
H H10 0.1819 0.1401 0.3767 0.048 Uiso calc R 1
C C11 -0.03989(18) 0.10766(11) 0.4159(2) 0.0421(5) Uani d . 1
C C12 -0.24141(18) 0.07907(11) 0.2897(2) 0.0387(5) Uani d . 1
C C13 -0.36266(19) 0.04254(11) 0.3039(2) 0.0436(5) Uani d . 1
C C14 -0.3419(2) -0.03052(14) 0.3627(3) 0.0676(8) Uani d . 1
H H14A -0.4196 -0.0533 0.3662 0.101 Uiso calc R 1
H H14B -0.3006 -0.0265 0.4487 0.101 Uiso calc R 1
H H14C -0.2926 -0.0577 0.3101 0.101 Uiso calc R 1
C C15 0.3909(2) -0.16947(14) 0.1128(3) 0.0769(9) Uani d . 1
H H15A 0.4573 -0.1469 0.1647 0.115 Uiso calc R 1
H H15B 0.3805 -0.1484 0.0283 0.115 Uiso calc R 1
H H15C 0.4091 -0.2184 0.1047 0.115 Uiso calc R 1
C C16 0.2847(4) -0.19545(14) 0.3097(3) 0.1025(13) Uani d . 1
H H16A 0.3535 -0.1757 0.3624 0.154 Uiso calc R 1
H H16B 0.2971 -0.2450 0.3004 0.154 Uiso calc R 1
H H16C 0.2112 -0.1875 0.3502 0.154 Uiso calc R 1
C C17 -0.4349(2) 0.03560(15) 0.1708(2) 0.0607(7) Uani d . 1
H H17A -0.4482 0.0813 0.1330 0.091 Uiso calc R 1
H H17B -0.5126 0.0138 0.1795 0.091 Uiso calc R 1
H H17C -0.3895 0.0073 0.1161 0.091 Uiso calc R 1
C C18 -0.4344(2) 0.08752(15) 0.3912(3) 0.0649(7) Uani d . 1
H H18A -0.4380 0.1349 0.3598 0.097 Uiso calc R 1
H H18B -0.3941 0.0866 0.4780 0.097 Uiso calc R 1
H H18C -0.5161 0.0693 0.3907 0.097 Uiso calc R 1

loop_
_atom_site_aniso_label
_atom_site_aniso_U_11
_atom_site_aniso_U_22
_atom_site_aniso_U_33
_atom_site_aniso_U_12
_atom_site_aniso_U_13
_atom_site_aniso_U_23
S1 0.0754(4) 0.0458(4) 0.0412(3) 0.0087(3) 0.0030(3) 0.0069(3)
S2 0.0585(4) 0.0989(6) 0.0462(4) -0.0190(4) -0.0089(3) 0.0110(3)
O1 0.0847(12) 0.0408(9) 0.0420(10) 0.0074(8) -0.0043(8) -0.0010(7)
O2 0.0466(9) 0.0556(9) 0.0366(9) -0.0066(7) 0.0027(6) 0.0042(7)
N1 0.0578(11) 0.0324(9) 0.0363(10) 0.0027(8) 0.0014(8) -0.0020(8)
N2 0.0563(11) 0.0337(9) 0.0376(10) 0.0042(8) 0.0039(8) 0.0023(8)
N3 0.0363(9) 0.0525(11) 0.0411(11) -0.0040(8) 0.0011(8) -0.0005(8)
N4 0.0415(10) 0.0599(12) 0.0423(11) -0.0091(9) 0.0012(8) 0.0127(9)
C1 0.0789(19) 0.0417(14) 0.096(2) -0.0145(13) 0.0081(16) -0.0041(14)
C2 0.0633(15) 0.0318(11) 0.0454(13) 0.0014(10) 0.0067(11) 0.0026(10)
C3 0.0472(12) 0.0355(11) 0.0416(13) -0.0012(9) 0.0045(10) 0.0017(10)
C4 0.0414(12) 0.0351(11) 0.0431(13) 0.0009(9) 0.0080(9) 0.0011(9)
C5 0.0413(11) 0.0320(11) 0.0437(12) 0.0075(9) 0.0031(9) 0.0018(9)
C6 0.0430(12) 0.0453(12) 0.0514(14) 0.0050(10) 0.0094(10) -0.0004(10)
C7 0.0501(13) 0.0433(13) 0.0645(16) -0.0060(10) 0.0108(11) 0.0003(11)
C8 0.0619(15) 0.0435(13) 0.0646(16) -0.0077(11) 0.0103(12) -0.0097(12)
C9 0.0486(13) 0.0422(12) 0.0543(14) 0.0061(10) 0.0105(11) -0.0072(11)
C10 0.0326(11) 0.0402(12) 0.0456(13) 0.0005(9) 0.0019(9) -0.0014(10)
C11 0.0402(12) 0.0401(12) 0.0456(13) -0.0009(9) 0.0025(10) 0.0032(10)
C12 0.0417(12) 0.0366(11) 0.0377(12) 0.0042(9) 0.0044(9) -0.0012(9)
C13 0.0362(11) 0.0522(13) 0.0426(13) -0.0029(10) 0.0058(9) 0.0025(10)
C14 0.0560(15) 0.0608(16) 0.086(2) -0.0131(13) 0.0092(14) 0.0163(15)
C15 0.0644(17) 0.0511(15) 0.117(3) 0.0140(13) 0.0166(17) 0.0041(16)
C16 0.214(4) 0.0405(15) 0.0529(18) 0.0181(19) 0.011(2) 0.0113(13)
C17 0.0458(13) 0.0868(18) 0.0492(15) -0.0151(13) 0.0037(11) -0.0059(13)
C18 0.0494(14) 0.088(2) 0.0584(17) 0.0067(13) 0.0092(12) -0.0083(14)

loop_
_atom_type_symbol
_atom_type_description
_atom_type_scat_dispersion_real
_atom_type_scat_dispersion_imag
_atom_type_scat_source
C C 0.0033 0.0016 'International Tables Vol C Tables 4.2.6.8 and 6.1.1.4'
H H 0.0000 0.0000 'International Tables Vol C Tables 4.2.6.8 and 6.1.1.4'
N N 0.0061 0.0033 'International Tables Vol C Tables 4.2.6.8 and 6.1.1.4'
O O 0.0106 0.0060 'International Tables Vol C Tables 4.2.6.8 and 6.1.1.4'
S S 0.1246 0.1234 'International Tables Vol C Tables 4.2.6.8 and 6.1.1.4'

loop_
_geom_angle_atom_site_label_1
_geom_angle_atom_site_label_2
_geom_angle_atom_site_label_3
_geom_angle
C3 N1 C4 129.13(18)
C3 N1 H1 115.4
C4 N1 H1 115.4
C4 N2 C5 124.21(18)
C4 N2 H2 117.9
C5 N2 H2 117.9
C11 N3 C10 125.39(18)
C11 N3 H3 117.3
C10 N3 H3 117.3
C12 N4 C11 129.61(18)
C12 N4 H4 115.2
C11 N4 H4 115.2
C2 C1 H1A 109.5
C2 C1 H1B 109.5
H1A C1 H1B 109.5
C2 C1 H1C 109.5
H1A C1 H1C 109.5
H1B C1 H1C 109.5
C16 C2 C1 109.5(2)
C16 C2 C15 111.0(2)
C1 C2 C15 108.7(2)
C16 C2 C3 108.65(19)
C1 C2 C3 110.51(19)
C15 C2 C3 108.50(18)
O1 C3 N1 122.32(19)
O1 C3 C2 121.91(19)
N1 C3 C2 115.75(18)
N2 C4 N1 115.32(18)
N2 C4 S1 125.71(16)
N1 C4 S1 118.96(16)
N2 C5 C10 109.84(16)
N2 C5 C6 109.84(16)
C10 C5 C6 111.57(17)
N2 C5 H5 108.5
C10 C5 H5 108.5
C6 C5 H5 108.5
C7 C6 C5 112.79(17)
C7 C6 H6A 109.0
C5 C6 H6A 109.0
C7 C6 H6B 109.0
C5 C6 H6B 109.0
H6A C6 H6B 107.8
C8 C7 C6 110.14(19)
C8 C7 H7A 109.6
C6 C7 H7A 109.6
C8 C7 H7B 109.6
C6 C7 H7B 109.6
H7A C7 H7B 108.1
C9 C8 C7 110.28(19)
C9 C8 H8A 109.6
C7 C8 H8A 109.6
C9 C8 H8B 109.6
C7 C8 H8B 109.6
H8A C8 H8B 108.1
C8 C9 C10 112.04(18)
C8 C9 H9A 109.2
C10 C9 H9A 109.2
C8 C9 H9B 109.2
C10 C9 H9B 109.2
H9A C9 H9B 107.9
N3 C10 C5 108.89(16)
N3 C10 C9 111.49(16)
C5 C10 C9 110.94(17)
N3 C10 H10 108.5
C5 C10 H10 108.5
C9 C10 H10 108.5
N3 C11 N4 115.86(18)
N3 C11 S2 126.07(16)
N4 C11 S2 118.07(16)
O2 C12 N4 121.47(19)
O2 C12 C13 122.65(18)
N4 C12 C13 115.82(18)
C12 C13 C17 109.11(18)
C12 C13 C18 108.09(19)
C17 C13 C18 109.67(19)
C12 C13 C14 111.20(17)
C17 C13 C14 108.9(2)
C18 C13 C14 109.9(2)
C13 C14 H14A 109.5
C13 C14 H14B 109.5
H14A C14 H14B 109.5
C13 C14 H14C 109.5
H14A C14 H14C 109.5
H14B C14 H14C 109.5
C2 C15 H15A 109.5
C2 C15 H15B 109.5
H15A C15 H15B 109.5
C2 C15 H15C 109.5
H15A C15 H15C 109.5
H15B C15 H15C 109.5
C2 C16 H16A 109.5
C2 C16 H16B 109.5
H16A C16 H16B 109.5
C2 C16 H16C 109.5
H16A C16 H16C 109.5
H16B C16 H16C 109.5
C13 C17 H17A 109.5
C13 C17 H17B 109.5
H17A C17 H17B 109.5
C13 C17 H17C 109.5
H17A C17 H17C 109.5
H17B C17 H17C 109.5
C13 C18 H18A 109.5
C13 C18 H18B 109.5
H18A C18 H18B 109.5
C13 C18 H18C 109.5
H18A C18 H18C 109.5
H18B C18 H18C 109.5

loop_
_geom_bond_atom_site_label_1
_geom_bond_atom_site_label_2
_geom_bond_distance
S1 C4 1.659(2)
S2 C11 1.658(2)
O1 C3 1.224(2)
O2 C12 1.217(2)
N1 C3 1.368(3)
N1 C4 1.402(3)
N1 H1 0.8600
N2 C4 1.322(3)
N2 C5 1.455(2)
N2 H2 0.8600
N3 C11 1.317(3)
N3 C10 1.463(3)
N3 H3 0.8600
N4 C12 1.371(3)
N4 C11 1.397(3)
N4 H4 0.8600
C1 C2 1.526(4)
C1 H1A 0.9600
C1 H1B 0.9600
C1 H1C 0.9600
C2 C16 1.514(3)
C2 C15 1.528(4)
C2 C3 1.528(3)
C5 C10 1.522(3)
C5 C6 1.524(3)
C5 H5 0.9800
C6 C7 1.516(3)
C6 H6A 0.9700
C6 H6B 0.9700
C7 C8 1.515(3)
C7 H7A 0.9700
C7 H7B 0.9700
C8 C9 1.512(3)
C8 H8A 0.9700
C8 H8B 0.9700
C9 C10 1.522(3)
C9 H9A 0.9700
C9 H9B 0.9700
C10 H10 0.9800
C12 C13 1.521(3)
C13 C17 1.522(3)
C13 C18 1.525(3)
C13 C14 1.528(3)
C14 H14A 0.9600
C14 H14B 0.9600
C14 H14C 0.9600
C15 H15A 0.9600
C15 H15B 0.9600
C15 H15C 0.9600
C16 H16A 0.9600
C16 H16B 0.9600
C16 H16C 0.9600
C17 H17A 0.9600
C17 H17B 0.9600
C17 H17C 0.9600
C18 H18A 0.9600
C18 H18B 0.9600
C18 H18C 0.9600

loop_
_geom_hbond_atom_site_label_D
_geom_hbond_atom_site_label_H
_geom_hbond_atom_site_label_A
_geom_hbond_site_symmetry_A
_geom_hbond_distance_DH
_geom_hbond_distance_HA
_geom_hbond_distance_DA
_geom_hbond_angle_DHA
_geom_hbond_publ_flag
N2 H2 O1 1_555 0.86 1.97 2.650(2) 135 yes
N3 H3 O2 1_555 0.86 1.99 2.670(2) 135 yes
N1 H1 O2 3_555 0.86 2.25 3.078(2) 161 yes
C1 H1B O2 3_555 0.96 2.54 3.462(3) 161 yes
